data_7210976
loop_
_publ_author_name
'Zhang, Liangliang'
'Guo, Jie'
'Meng, Qingguo'
'Wang, Rongming'
'Sun, Daofeng'

_publ_section_title
;
 Syntheses, structures and characteristics of four metal--organic
 coordination polymers based on 5-hydroxyisophthalic acid and N-containing
 auxiliary ligands
;
_journal_issue 45
_journal_name_full CrystEngComm
_journal_page_first 9578
_journal_paper_doi 10.1039/c3ce41035h
_journal_volume 15
_journal_year 2013
_chemical_formula_sum 'C23 H17 N6 O5 Zn'
_chemical_formula_weight 522.80
_chemical_name_systematic
;
?
;
_space_group_IT_number 14
_symmetry_cell_setting monoclinic
_symmetry_space_group_name_Hall '-P 2ybc'
_symmetry_space_group_name_H-M 'P 1 21/c 1'
_atom_sites_solution_hydrogens geom
_atom_sites_solution_primary direct
_atom_sites_solution_secondary difmap
_audit_creation_method SHELXL-97
_cell_angle_alpha 90.00
_cell_angle_beta 93.601(2)
_cell_angle_gamma 90.00
_cell_formula_units_Z 4
_cell_length_a 9.6938(14)
_cell_length_b 13.682(2)
_cell_length_c 16.569(2)
_cell_measurement_reflns_used 2456
_cell_measurement_temperature 273(2)
_cell_measurement_theta_max 24.02
_cell_measurement_theta_min 2.58
_cell_volume 2193.2(5)
_computing_cell_refinement 'APEX2 Software Suite'
_computing_data_collection 'APEX2 Software Suite (Bruker,2005)'
_computing_data_reduction 'APEX2 Software Suite'
_computing_molecular_graphics 'DIAMOND (Brandenburg, 2008)'
_computing_publication_material 'PLATON (Spek, 2003)'
_computing_structure_refinement 'SHELXL-97 (Sheldrick, 2008)'
_computing_structure_solution 'SHELXS-97 (Sheldrick, 2008)'
_diffrn_ambient_temperature 273(2)
_diffrn_measured_fraction_theta_full 0.998
_diffrn_measured_fraction_theta_max 0.998
_diffrn_measurement_device_type 'Bruker APEX2 CCD diffractometer'
_diffrn_measurement_method 'phi and omega scans'
_diffrn_radiation_monochromator graphite
_diffrn_radiation_source 'fine-focus sealed tube'
_diffrn_radiation_type MoK\a
_diffrn_radiation_wavelength 0.71073
_diffrn_reflns_av_R_equivalents 0.0386
_diffrn_reflns_av_sigmaI/netI 0.0478
_diffrn_reflns_limit_h_max 11
_diffrn_reflns_limit_h_min -11
_diffrn_reflns_limit_k_max 16
_diffrn_reflns_limit_k_min -12
_diffrn_reflns_limit_l_max 15
_diffrn_reflns_limit_l_min -19
_diffrn_reflns_number 10718
_diffrn_reflns_theta_full 25.00
_diffrn_reflns_theta_max 25.00
_diffrn_reflns_theta_min 2.11
_exptl_absorpt_coefficient_mu 1.170
_exptl_absorpt_correction_T_max 0.8821
_exptl_absorpt_correction_T_min 0.8533
_exptl_absorpt_correction_type multi-scan
_exptl_absorpt_process_details 'APEX2 Software Suite (Bruker,2005)'
_exptl_crystal_colour colorless
_exptl_crystal_density_diffrn 1.583
_exptl_crystal_density_method 'not measured'
_exptl_crystal_description block
_exptl_crystal_F_000 1068
_exptl_crystal_size_max 0.14
_exptl_crystal_size_mid 0.12
_exptl_crystal_size_min 0.11
_refine_diff_density_max 0.547
_refine_diff_density_min -0.260
_refine_diff_density_rms 0.071
_refine_ls_extinction_method none
_refine_ls_goodness_of_fit_ref 1.026
_refine_ls_hydrogen_treatment constr
_refine_ls_matrix_type full
_refine_ls_number_parameters 316
_refine_ls_number_reflns 3860
_refine_ls_number_restraints 0
_refine_ls_restrained_S_all 1.026
_refine_ls_R_factor_all 0.0539
_refine_ls_R_factor_gt 0.0364
_refine_ls_shift/su_max 0.001
_refine_ls_shift/su_mean 0.000
_refine_ls_structure_factor_coef Fsqd
_refine_ls_weighting_details 'calc w=1/[\s^2^(Fo^2^)+(0.0456P)^2^+1.0768P] where P=(Fo^2^+2Fc^2^)/3'
_refine_ls_weighting_scheme calc
_refine_ls_wR_factor_gt 0.0875
_refine_ls_wR_factor_ref 0.0962
_reflns_number_gt 3003
_reflns_number_total 3860
_reflns_threshold_expression >2sigma(I)
_cod_data_source_file c3ce41035h.txt
_cod_data_source_block upc3
_cod_depositor_comments
;
The following automatic conversions were performed:

'_symmetry_cell_setting' value 'Monoclinic' changed to 'monoclinic'
according to /home/saulius/struct/CIF-dictionaries/cif_core.dic
dictionary named 'cif_core.dic' version 2.4.2 from 2011-04-26.

Automatic conversion script
Id: cif_fix_values 1891 2012-01-12 08:04:46Z andrius 
;
_cod_original_cell_volume 2193.3(6)
_cod_original_sg_symbol_H-M 'P2(1)/c '
_cod_database_code 7210976

loop_
_symmetry_equiv_pos_as_xyz
'x, y, z'
'-x, y+1/2, -z+1/2'
'-x, -y, -z'
'x, -y-1/2, z-1/2'

loop_
_atom_site_label
_atom_site_type_symbol
_atom_site_fract_x
_atom_site_fract_y
_atom_site_fract_z
_atom_site_U_iso_or_equiv
_atom_site_adp_type
_atom_site_occupancy
_atom_site_symmetry_multiplicity
_atom_site_calc_flag
_atom_site_refinement_flags
C1 C 1.9216(3) 0.0685(2) 0.41211(19) 0.0306(8) Uani 1 1 d .
H1 H 1.8274 0.0550 0.4088 0.037 Uiso 1 1 calc R
C2 C 2.1399(4) 0.0567(3) 0.4029(2) 0.0450(10) Uani 1 1 d .
H2 H 2.2256 0.0314 0.3915 0.054 Uiso 1 1 calc R
C3 C 2.1201(4) 0.1457(3) 0.4358(3) 0.0481(10) Uani 1 1 d .
C4 C 1.9053(3) 0.2345(2) 0.47316(19) 0.0275(7) Uani 1 1 d .
C5 C 1.9764(3) 0.2987(2) 0.52506(19) 0.0276(7) Uani 1 1 d .
H5 H 2.0701 0.2902 0.5389 0.033 Uiso 1 1 calc R
C6 C 1.9036(3) 0.3762(2) 0.55597(18) 0.0250(7) Uani 1 1 d .
C7 C 1.7641(3) 0.3896(2) 0.53681(18) 0.0280(7) Uani 1 1 d .
H7 H 1.7167 0.4417 0.5581 0.034 Uiso 1 1 calc R
C8 C 1.6972(3) 0.3236(2) 0.48526(19) 0.0285(7) Uani 1 1 d .
C9 C 1.7664(3) 0.2463(2) 0.4523(2) 0.0314(8) Uani 1 1 d .
H9 H 1.7201 0.2031 0.4168 0.038 Uiso 1 1 calc R
C10 C 1.4558(4) 0.3654(3) 0.5153(2) 0.0416(9) Uani 1 1 d .
H10 H 1.4758 0.3802 0.5696 0.050 Uiso 1 1 calc R
C11 C 1.3510(4) 0.3417(3) 0.4008(2) 0.0462(10) Uani 1 1 d .
H11 H 1.2816 0.3374 0.3596 0.055 Uiso 1 1 calc R
C12 C 1.4853(4) 0.3218(3) 0.3926(2) 0.0494(11) Uani 1 1 d .
H12 H 1.5249 0.3011 0.3459 0.059 Uiso 1 1 calc R
C13 C 1.9190(3) 0.4940(2) 0.66943(19) 0.0297(8) Uani 1 1 d .
H13 H 1.8266 0.4902 0.6811 0.036 Uiso 1 1 calc R
C14 C 2.1130(3) 0.4677(3) 0.6118(2) 0.0346(8) Uani 1 1 d .
H14 H 2.1787 0.4441 0.5781 0.042 Uiso 1 1 calc R
C15 C 2.1343(3) 0.5317(3) 0.6728(2) 0.0354(8) Uani 1 1 d .
H15 H 2.2188 0.5604 0.6882 0.042 Uiso 1 1 calc R
C16 C 1.7130(3) 0.6571(2) 0.82241(18) 0.0239(7) Uani 1 1 d .
C17 C 1.5994(3) 0.7304(2) 0.80633(18) 0.0229(7) Uani 1 1 d .
C18 C 1.6284(3) 0.8209(2) 0.77311(19) 0.0263(7) Uani 1 1 d .
H18 H 1.7195 0.8390 0.7669 0.032 Uiso 1 1 calc R
C19 C 1.5217(3) 0.8841(2) 0.7492(2) 0.0292(7) Uani 1 1 d .
C20 C 1.3865(3) 0.8566(2) 0.75737(19) 0.0258(7) Uani 1 1 d .
H20 H 1.3149 0.8979 0.7392 0.031 Uiso 1 1 calc R
C21 C 1.3562(3) 0.7678(2) 0.79250(18) 0.0225(7) Uani 1 1 d .
C22 C 1.2066(3) 0.7376(2) 0.79579(19) 0.0256(7) Uani 1 1 d .
C23 C 1.4623(3) 0.7049(2) 0.81764(18) 0.0237(7) Uani 1 1 d .
H23 H 1.4424 0.6457 0.8420 0.028 Uiso 1 1 calc R
N1 N 2.0156(3) 0.00849(19) 0.38874(16) 0.0292(6) Uani 1 1 d .
N2 N 1.9775(3) 0.15303(19) 0.44183(16) 0.0293(6) Uani 1 1 d .
N3 N 1.3312(3) 0.3693(2) 0.47904(19) 0.0462(8) Uani 1 1 d .
N4 N 1.5500(3) 0.3375(2) 0.46436(16) 0.0312(7) Uani 1 1 d .
N5 N 1.9753(3) 0.44380(19) 0.60903(15) 0.0259(6) Uani 1 1 d .
N6 N 2.0113(3) 0.54885(19) 0.70932(15) 0.0286(6) Uani 1 1 d .
O1 O 1.6867(2) 0.56921(17) 0.82518(16) 0.0457(7) Uani 1 1 d .
O2 O 1.8359(2) 0.69217(16) 0.82966(14) 0.0316(5) Uani 1 1 d .
O3 O 1.1846(2) 0.66311(16) 0.84040(13) 0.0297(5) Uani 1 1 d .
O4 O 1.1169(2) 0.78232(19) 0.75623(15) 0.0441(6) Uani 1 1 d .
O5 O 1.5556(2) 0.97141(17) 0.71612(17) 0.0486(7) Uani 1 1 d .
H5A H 1.4849 1.0020 0.7033 0.073 Uiso 1 1 calc R
Zn1 Zn 1.99801(3) 0.61280(2) 0.81855(2) 0.02146(13) Uani 1 1 d .

loop_
_atom_site_aniso_label
_atom_site_aniso_U_11
_atom_site_aniso_U_22
_atom_site_aniso_U_33
_atom_site_aniso_U_23
_atom_site_aniso_U_13
_atom_site_aniso_U_12
C1 0.0262(18) 0.0288(18) 0.037(2) -0.0080(16) -0.0004(14) 0.0004(15)
C2 0.028(2) 0.037(2) 0.072(3) -0.018(2) 0.0113(18) -0.0001(17)
C3 0.030(2) 0.041(2) 0.074(3) -0.019(2) 0.0099(19) -0.0014(17)
C4 0.0297(18) 0.0249(17) 0.0282(18) -0.0038(14) 0.0036(14) 0.0000(14)
C5 0.0296(18) 0.0233(17) 0.0298(19) 0.0004(14) 0.0012(14) 0.0031(14)
C6 0.0323(18) 0.0208(17) 0.0221(16) -0.0007(13) 0.0030(13) -0.0009(14)
C7 0.0314(18) 0.0262(17) 0.0271(17) -0.0044(14) 0.0061(14) 0.0038(15)
C8 0.0245(17) 0.0328(19) 0.0283(18) -0.0001(15) 0.0010(14) 0.0042(15)
C9 0.0298(18) 0.0298(19) 0.0343(19) -0.0095(15) -0.0013(15) 0.0011(15)
C10 0.036(2) 0.051(2) 0.038(2) -0.0035(18) 0.0018(17) 0.0082(18)
C11 0.036(2) 0.056(3) 0.045(2) -0.007(2) -0.0065(18) 0.0098(19)
C12 0.038(2) 0.070(3) 0.040(2) -0.012(2) 0.0030(18) 0.013(2)
C13 0.0272(18) 0.0294(18) 0.0328(19) -0.0082(15) 0.0052(15) -0.0030(15)
C14 0.0300(19) 0.037(2) 0.037(2) -0.0110(16) 0.0062(15) -0.0018(16)
C15 0.0252(18) 0.037(2) 0.044(2) -0.0118(17) 0.0056(16) -0.0048(15)
C16 0.0209(17) 0.0233(17) 0.0273(18) -0.0044(14) 0.0013(13) -0.0009(14)
C17 0.0210(16) 0.0201(16) 0.0275(17) -0.0029(13) 0.0022(13) 0.0003(13)
C18 0.0165(15) 0.0270(18) 0.0357(19) -0.0031(14) 0.0045(14) -0.0033(14)
C19 0.0280(18) 0.0194(16) 0.040(2) 0.0045(15) 0.0044(15) -0.0011(14)
C20 0.0202(16) 0.0227(17) 0.0348(19) -0.0012(14) 0.0028(14) 0.0035(13)
C21 0.0187(15) 0.0223(16) 0.0268(17) -0.0057(13) 0.0040(13) -0.0003(13)
C22 0.0215(17) 0.0241(18) 0.0316(18) -0.0097(15) 0.0044(14) -0.0022(14)
C23 0.0250(17) 0.0177(16) 0.0290(18) -0.0019(13) 0.0062(14) -0.0018(13)
N1 0.0258(15) 0.0259(15) 0.0360(16) -0.0068(12) 0.0016(12) 0.0023(12)
N2 0.0253(14) 0.0250(15) 0.0379(17) -0.0066(13) 0.0030(12) 0.0020(12)
N3 0.0323(18) 0.055(2) 0.051(2) -0.0055(16) 0.0041(15) 0.0090(15)
N4 0.0346(16) 0.0310(16) 0.0288(16) -0.0093(13) 0.0075(13) 0.0039(13)
N5 0.0293(15) 0.0232(14) 0.0254(14) -0.0043(12) 0.0023(11) -0.0022(12)
N6 0.0300(15) 0.0276(15) 0.0286(15) -0.0032(12) 0.0053(12) -0.0034(12)
O1 0.0267(13) 0.0197(13) 0.089(2) 0.0013(13) -0.0107(13) 0.0005(11)
O2 0.0169(11) 0.0269(12) 0.0513(15) -0.0033(11) 0.0031(10) -0.0001(10)
O3 0.0223(12) 0.0269(13) 0.0402(14) -0.0007(11) 0.0040(10) -0.0068(10)
O4 0.0216(12) 0.0460(16) 0.0636(18) 0.0101(13) -0.0058(12) 0.0006(12)
O5 0.0289(13) 0.0267(14) 0.091(2) 0.0246(14) 0.0064(13) -0.0003(11)
Zn1 0.0178(2) 0.0198(2) 0.0269(2) -0.00074(16) 0.00174(14) -0.00071(15)

loop_
_atom_type_symbol
_atom_type_description
_atom_type_scat_dispersion_real
_atom_type_scat_dispersion_imag
_atom_type_scat_source
C C 0.0033 0.0016 'International Tables Vol C Tables 4.2.6.8 and 6.1.1.4'
H H 0.0000 0.0000 'International Tables Vol C Tables 4.2.6.8 and 6.1.1.4'
N N 0.0061 0.0033 'International Tables Vol C Tables 4.2.6.8 and 6.1.1.4'
O O 0.0106 0.0060 'International Tables Vol C Tables 4.2.6.8 and 6.1.1.4'
Zn Zn 0.2839 1.4301 'International Tables Vol C Tables 4.2.6.8 and 6.1.1.4'

loop_
_geom_angle_atom_site_label_1
_geom_angle_atom_site_label_2
_geom_angle_atom_site_label_3
_geom_angle
_geom_angle_site_symmetry_1
_geom_angle_site_symmetry_3
N1 C1 N2 112.0(3) . .
N1 C1 H1 124.0 . .
N2 C1 H1 124.0 . .
C3 C2 N1 110.7(3) . .
C3 C2 H2 124.6 . .
N1 C2 H2 124.6 . .
C2 C3 N2 105.0(3) . .
C9 C4 C5 121.5(3) . .
C9 C4 N2 119.6(3) . .
C5 C4 N2 119.0(3) . .
C4 C5 C6 118.0(3) . .
C4 C5 H5 121.0 . .
C6 C5 H5 121.0 . .
C7 C6 C5 121.9(3) . .
C7 C6 N5 119.2(3) . .
C5 C6 N5 118.9(3) . .
C8 C7 C6 118.1(3) . .
C8 C7 H7 120.9 . .
C6 C7 H7 120.9 . .
C7 C8 C9 121.7(3) . .
C7 C8 N4 118.5(3) . .
C9 C8 N4 119.9(3) . .
C4 C9 C8 118.8(3) . .
C4 C9 H9 120.6 . .
C8 C9 H9 120.6 . .
N3 C10 N4 111.5(3) . .
N3 C10 H10 124.2 . .
N4 C10 H10 124.2 . .
C12 C11 N3 110.1(3) . .
C12 C11 H11 125.0 . .
N3 C11 H11 125.0 . .
N4 C12 C11 106.5(3) . .
N4 C12 H12 126.8 . .
C11 C12 H12 126.8 . .
N6 C13 N5 111.5(3) . .
N6 C13 H13 124.2 . .
N5 C13 H13 124.2 . .
C15 C14 N5 106.5(3) . .
C15 C14 H14 126.8 . .
N5 C14 H14 126.8 . .
C14 C15 N6 110.0(3) . .
C14 C15 H15 125.0 . .
N6 C15 H15 125.0 . .
O1 C16 O2 123.7(3) . .
O1 C16 C17 120.5(3) . .
O2 C16 C17 115.7(3) . .
C18 C17 C23 119.5(3) . .
C18 C17 C16 120.0(3) . .
C23 C17 C16 120.2(3) . .
C19 C18 C17 120.2(3) . .
C19 C18 H18 119.9 . .
C17 C18 H18 119.9 . .
O5 C19 C20 122.3(3) . .
O5 C19 C18 117.9(3) . .
C20 C19 C18 119.9(3) . .
C19 C20 C21 120.5(3) . .
C19 C20 H20 119.7 . .
C21 C20 H20 119.7 . .
C23 C21 C20 119.9(3) . .
C23 C21 C22 121.0(3) . .
C20 C21 C22 118.9(3) . .
O4 C22 O3 124.6(3) . .
O4 C22 C21 119.8(3) . .
O3 C22 C21 115.6(3) . .
C21 C23 C17 119.9(3) . .
C21 C23 H23 120.1 . .
C17 C23 H23 120.1 . .
C1 N1 C2 105.5(3) . .
C1 N1 Zn1 130.6(2) . 4_565
C2 N1 Zn1 122.0(2) . 4_565
C1 N2 C3 106.7(3) . .
C1 N2 C4 127.0(3) . .
C3 N2 C4 126.2(3) . .
C10 N3 C11 104.0(3) . .
C12 N4 C10 108.0(3) . .
C12 N4 C8 126.3(3) . .
C10 N4 C8 125.7(3) . .
C13 N5 C14 106.9(3) . .
C13 N5 C6 125.4(3) . .
C14 N5 C6 127.6(3) . .
C13 N6 C15 105.1(3) . .
C13 N6 Zn1 128.1(2) . .
C15 N6 Zn1 124.6(2) . .
C16 O2 Zn1 122.6(2) . .
C22 O3 Zn1 111.1(2) . 1_455
C19 O5 H5A 109.5 . .
O2 Zn1 O3 122.41(9) . 1_655
O2 Zn1 N6 115.30(10) . .
O3 Zn1 N6 102.04(10) 1_655 .
O2 Zn1 N1 116.47(10) . 4_566
O3 Zn1 N1 98.00(10) 1_655 4_566
N6 Zn1 N1 98.71(11) . 4_566

loop_
_geom_bond_atom_site_label_1
_geom_bond_atom_site_label_2
_geom_bond_distance
_geom_bond_site_symmetry_2
C1 N1 1.303(4) .
C1 N2 1.356(4) .
C1 H1 0.9300 .
C2 C3 1.353(5) .
C2 N1 1.381(4) .
C2 H2 0.9300 .
C3 N2 1.395(4) .
C4 C9 1.378(4) .
C4 C5 1.383(4) .
C4 N2 1.431(4) .
C5 C6 1.389(4) .
C5 H5 0.9300 .
C6 C7 1.381(4) .
C6 N5 1.427(4) .
C7 C8 1.377(4) .
C7 H7 0.9300 .
C8 C9 1.383(4) .
C8 N4 1.459(4) .
C9 H9 0.9300 .
C10 N3 1.315(5) .
C10 N4 1.337(4) .
C10 H10 0.9300 .
C11 C12 1.345(5) .
C11 N3 1.375(5) .
C11 H11 0.9300 .
C12 N4 1.326(4) .
C12 H12 0.9300 .
C13 N6 1.314(4) .
C13 N5 1.357(4) .
C13 H13 0.9300 .
C14 C15 1.343(5) .
C14 N5 1.372(4) .
C14 H14 0.9300 .
C15 N6 1.390(4) .
C15 H15 0.9300 .
C16 O1 1.231(4) .
C16 O2 1.283(3) .
C16 C17 1.501(4) .
C17 C18 1.391(4) .
C17 C23 1.398(4) .
C18 C19 1.386(4) .
C18 H18 0.9300 .
C19 O5 1.363(4) .
C19 C20 1.379(4) .
C20 C21 1.386(4) .
C20 H20 0.9300 .
C21 C23 1.385(4) .
C21 C22 1.512(4) .
C22 O4 1.220(4) .
C22 O3 1.285(4) .
C23 H23 0.9300 .
N1 Zn1 2.027(3) 4_565
N6 Zn1 2.022(3) .
O2 Zn1 1.929(2) .
O3 Zn1 1.948(2) 1_455
O5 H5A 0.8200 .
Zn1 O3 1.948(2) 1_655
Zn1 N1 2.027(3) 4_566
